data_4307570
loop_
_publ_author_name
'Wen Zhang'
'Fei Zhao'
'Tao Liu'
'Mei Yuan'
'Zhe-Ming Wang'
'Song Gao'

_publ_section_title
;
Spin Crossover in a Series of Iron(II) Complexes of
2-(2-Alkyl-2H-tetrazol-5-yl)-1,10-phenanthroline: Effects of Alkyl Side
Chain, Solvent, and Anion
;
_journal_name_full 'Inorganic Chemistry'
_journal_page_first 2541
_journal_page_last 2555
_journal_paper_doi 10.1021/ic062062h
_journal_volume 46
_journal_year 2007
_chemical_formula_sum 'C31 H27 B2 F8 Fe N13 O'
_chemical_formula_weight 827.13
_chemical_name_systematic
; 
 ? 
;
_space_group_IT_number 2
_symmetry_cell_setting triclinic
_symmetry_space_group_name_Hall '-P 1'
_symmetry_space_group_name_H-M 'P -1'
_atom_sites_solution_hydrogens geom
_atom_sites_solution_primary direct
_atom_sites_solution_secondary difmap
_audit_creation_method SHELXL-97
_cell_angle_alpha 80.3990(10)
_cell_angle_beta 75.5720(10)
_cell_angle_gamma 67.9950(10)
_cell_formula_units_Z 2
_cell_length_a 10.9217(3)
_cell_length_b 12.2206(3)
_cell_length_c 14.9706(7)
_cell_measurement_reflns_used 16236
_cell_measurement_temperature 293(2)
_cell_measurement_theta_max 27.485
_cell_measurement_theta_min 3.395
_cell_volume 1788.13(11)
_computing_cell_refinement 'HKL Scalepack (Otwinowski & Minor, 1997)'
_computing_data_collection 'KappaCCD (Nonius B. V., 1998)'
_computing_data_reduction 'HKL Denzo (Otwinowski & Minor, 1997) & maXus (Mackay et al., 1998)'
_computing_molecular_graphics 'Bruker SHELXTL V5.1 (Sheldrick, 1998)'
_computing_publication_material 'SHELXL-97 (Sheldrick, 1997)'
_computing_structure_refinement 'SHELXL-97 (Sheldrick, 1997)'
_computing_structure_solution 'SHELXS-97 (Sheldrick, 1990)'
_diffrn_ambient_temperature 293(2)
_diffrn_detector_area_resol_mean 0.76
_diffrn_measured_fraction_theta_full 0.974
_diffrn_measured_fraction_theta_max 0.974
_diffrn_measurement_device_type 'NONIUS KappaCCD'
_diffrn_measurement_method CCD
_diffrn_radiation_monochromator graphite
_diffrn_radiation_source 'fine-focus sealed tube'
_diffrn_radiation_type MoK\a
_diffrn_radiation_wavelength 0.71073
_diffrn_reflns_av_R_equivalents 0.1243
_diffrn_reflns_av_sigmaI/netI 0.2665
_diffrn_reflns_limit_h_max 13
_diffrn_reflns_limit_h_min -14
_diffrn_reflns_limit_k_max 15
_diffrn_reflns_limit_k_min -15
_diffrn_reflns_limit_l_max 19
_diffrn_reflns_limit_l_min -19
_diffrn_reflns_number 14841
_diffrn_reflns_theta_full 27.46
_diffrn_reflns_theta_max 27.46
_diffrn_reflns_theta_min 3.47
_exptl_absorpt_coefficient_mu 0.510
_exptl_absorpt_correction_T_max 0.902
_exptl_absorpt_correction_T_min 0.800
_exptl_absorpt_correction_type empirical
_exptl_absorpt_process_details '(Blessing, 1995, 1997)'
_exptl_crystal_colour 'black red'
_exptl_crystal_density_diffrn 1.510
_exptl_crystal_density_method 'not measured'
_exptl_crystal_description block
_exptl_crystal_F_000 824
_exptl_crystal_size_max 0.35
_exptl_crystal_size_mid 0.25
_exptl_crystal_size_min 0.25
_refine_diff_density_max 0.661
_refine_diff_density_min -0.629
_refine_diff_density_rms 0.079
_refine_ls_extinction_method none
_refine_ls_goodness_of_fit_ref 0.900
_refine_ls_hydrogen_treatment mixed
_refine_ls_matrix_type full
_refine_ls_number_parameters 543
_refine_ls_number_reflns 7958
_refine_ls_number_restraints 45
_refine_ls_restrained_S_all 0.904
_refine_ls_R_factor_all 0.2291
_refine_ls_R_factor_gt 0.0739
_refine_ls_shift/su_max 0.101
_refine_ls_shift/su_mean 0.003
_refine_ls_structure_factor_coef Fsqd
_refine_ls_weighting_details 'calc w=1/[\s^2^(Fo^2^)+(0.0897P)^2^+0.0000P] where P=(Fo^2^+2Fc^2^)/3'
_refine_ls_weighting_scheme calc
_refine_ls_wR_factor_gt 0.1597
_refine_ls_wR_factor_ref 0.1983
_reflns_number_gt 2987
_reflns_number_total 7958
_reflns_threshold_expression >2sigma(I)
_cod_data_source_file ic062062hsi20061026_105250_05.cif
_cod_data_source_block 1b
_cod_depositor_comments
;
The following automatic conversions were performed:
'_symmetry_cell_setting' value 'Triclinic' changed to 'triclinic'
according to '/home/saulius/struct/CIF-dictionaries/cif_core.dic'
dictionary named 'cif_core.dic' version 2.4.1 from 2010-06-29.

Automatic conversion script
Id: cif_fix_enum 1527 2010-12-29 10:47:43Z saulius 
;
_cod_database_code 4307570

loop_
_symmetry_equiv_pos_as_xyz
'x, y, z'
'-x, -y, -z'

loop_
_atom_site_label
_atom_site_type_symbol
_atom_site_fract_x
_atom_site_fract_y
_atom_site_fract_z
_atom_site_U_iso_or_equiv
_atom_site_adp_type
_atom_site_occupancy
_atom_site_symmetry_multiplicity
_atom_site_calc_flag
_atom_site_refinement_flags
_atom_site_disorder_assembly
_atom_site_disorder_group
Fe1 Fe 0.54867(7) 0.68269(6) 0.72876(5) 0.0370(3) Uani 1 1 d . . .
N1 N 0.5090(4) 0.5404(3) 0.7142(3) 0.0389(10) Uani 1 1 d . . .
N2 N 0.4612(4) 0.6575(3) 0.8523(3) 0.0356(10) Uani 1 1 d . . .
N3 N 0.5636(4) 0.8092(3) 0.7881(3) 0.0392(11) Uani 1 1 d . . .
N4 N 0.6206(4) 0.8909(3) 0.7655(3) 0.0408(11) Uani 1 1 d . . .
N5 N 0.5971(4) 0.9378(4) 0.8440(3) 0.0483(12) Uani 1 1 d . . .
N6 N 0.5291(4) 0.8928(4) 0.9178(3) 0.0467(12) Uani 1 1 d . . .
N7 N 0.3845(4) 0.7951(3) 0.6854(3) 0.0378(11) Uani 1 1 d . . .
N8 N 0.6301(4) 0.7130(3) 0.6040(3) 0.0361(10) Uani 1 1 d . . .
N9 N 0.7409(4) 0.5894(3) 0.7287(3) 0.0387(11) Uani 1 1 d . . .
N10 N 0.8141(5) 0.5278(4) 0.7893(3) 0.0452(11) Uani 1 1 d . . .
N11 N 0.9393(5) 0.4981(4) 0.7420(4) 0.0506(12) Uani 1 1 d . . .
N12 N 0.9536(5) 0.5377(4) 0.6526(3) 0.0483(12) Uani 1 1 d . . .
N13 N 0.6963(6) 0.8944(6) 0.1894(5) 0.094(2) Uani 1 1 d . . .
C1 C 0.5387(5) 0.4787(4) 0.6434(4) 0.0493(14) Uani 1 1 d . . .
H1 H 0.5848 0.5027 0.5871 0.059 Uiso 1 1 calc R . .
C2 C 0.5040(6) 0.3777(5) 0.6485(4) 0.0603(17) Uani 1 1 d . . .
H2 H 0.5294 0.3355 0.5966 0.072 Uiso 1 1 calc R . .
C3 C 0.4337(6) 0.3414(5) 0.7287(4) 0.0573(16) Uani 1 1 d . . .
H3 H 0.4101 0.2750 0.7318 0.069 Uiso 1 1 calc R . .
C4 C 0.3970(5) 0.4054(4) 0.8072(4) 0.0438(14) Uani 1 1 d . . .
C5 C 0.3224(5) 0.3802(5) 0.8969(4) 0.0503(15) Uani 1 1 d . . .
H5 H 0.2934 0.3159 0.9060 0.060 Uiso 1 1 calc R . .
C6 C 0.2930(6) 0.4458(5) 0.9678(4) 0.0517(15) Uani 1 1 d . . .
H6 H 0.2434 0.4268 1.0244 0.062 Uiso 1 1 calc R . .
C7 C 0.3365(5) 0.5442(4) 0.9580(4) 0.0428(14) Uani 1 1 d . . .
C8 C 0.3148(5) 0.6189(5) 1.0272(4) 0.0521(15) Uani 1 1 d . . .
H8 H 0.2643 0.6075 1.0857 0.063 Uiso 1 1 calc R . .
C9 C 0.3681(5) 0.7094(4) 1.0088(4) 0.0475(14) Uani 1 1 d . . .
H9 H 0.3550 0.7581 1.0545 0.057 Uiso 1 1 calc R . .
C10 C 0.4422(5) 0.7254(4) 0.9196(4) 0.0391(13) Uani 1 1 d . . .
C11 C 0.4101(5) 0.5677(4) 0.8718(4) 0.0371(13) Uani 1 1 d . . .
C12 C 0.4392(5) 0.5027(4) 0.7946(4) 0.0366(12) Uani 1 1 d . . .
C13 C 0.5096(5) 0.8119(4) 0.8800(4) 0.0399(13) Uani 1 1 d . . .
C14 C 0.6439(7) 1.0340(5) 0.8485(4) 0.074(2) Uani 1 1 d . . .
H14A H 0.6181 1.0564 0.9108 0.110 Uiso 1 1 calc R . .
H14B H 0.6040 1.1008 0.8081 0.110 Uiso 1 1 calc R . .
H14C H 0.7403 1.0078 0.8294 0.110 Uiso 1 1 calc R . .
C15 C 0.2560(6) 0.8395(4) 0.7290(4) 0.0465(14) Uani 1 1 d . . .
H15 H 0.2314 0.8119 0.7901 0.056 Uiso 1 1 calc R . .
C16 C 0.1578(6) 0.9250(5) 0.6870(4) 0.0557(16) Uani 1 1 d . . .
H16 H 0.0700 0.9549 0.7207 0.067 Uiso 1 1 calc R . .
C17 C 0.1878(6) 0.9659(5) 0.5974(4) 0.0575(16) Uani 1 1 d . . .
H17 H 0.1212 1.0241 0.5701 0.069 Uiso 1 1 calc R . .
C18 C 0.3203(6) 0.9199(4) 0.5456(4) 0.0477(14) Uani 1 1 d . . .
C19 C 0.3688(6) 0.9528(5) 0.4513(4) 0.0531(16) Uani 1 1 d . . .
H19 H 0.3077 1.0075 0.4177 0.064 Uiso 1 1 calc R . .
C20 C 0.5007(6) 0.9075(5) 0.4083(4) 0.0495(15) Uani 1 1 d . . .
H20 H 0.5278 0.9316 0.3466 0.059 Uiso 1 1 calc R . .
C21 C 0.5973(6) 0.8236(4) 0.4572(4) 0.0397(13) Uani 1 1 d . . .
C22 C 0.7361(6) 0.7727(5) 0.4228(4) 0.0493(15) Uani 1 1 d . . .
H22 H 0.7726 0.7918 0.3618 0.059 Uiso 1 1 calc R . .
C23 C 0.8189(6) 0.6944(5) 0.4789(4) 0.0491(15) Uani 1 1 d . . .
H23 H 0.9110 0.6601 0.4560 0.059 Uiso 1 1 calc R . .
C24 C 0.7626(5) 0.6674(4) 0.5705(4) 0.0408(13) Uani 1 1 d . . .
C25 C 0.5490(5) 0.7897(4) 0.5490(4) 0.0366(12) Uani 1 1 d . . .
C26 C 0.4133(5) 0.8361(4) 0.5943(4) 0.0395(13) Uani 1 1 d . . .
C27 C 0.8262(5) 0.5942(4) 0.6465(4) 0.0400(13) Uani 1 1 d . . .
C28 C 1.0549(6) 0.4301(5) 0.7865(5) 0.076(2) Uani 1 1 d . . .
H28A H 1.1373 0.4172 0.7410 0.114 Uiso 1 1 calc R . .
H28B H 1.0476 0.3551 0.8131 0.114 Uiso 1 1 calc R . .
H28C H 1.0552 0.4736 0.8342 0.114 Uiso 1 1 calc R . .
C29 C 0.9141(8) 0.9298(7) 0.0862(6) 0.115(3) Uani 1 1 d . . .
C30 C 0.7894(8) 0.9098(6) 0.1447(5) 0.072(2) Uani 1 1 d . . .
B1 B 0.1391(10) 0.7621(8) 0.2951(7) 0.080(3) Uani 1 1 d . . .
F1 F 0.2392(5) 0.7307(5) 0.2247(4) 0.153(2) Uani 1 1 d . . .
F2 F 0.0143(5) 0.7825(5) 0.2808(4) 0.144(2) Uani 1 1 d . . .
F3 F 0.1411(5) 0.8517(4) 0.3360(4) 0.1296(18) Uani 1 1 d . . .
F4 F 0.1589(5) 0.6607(4) 0.3592(4) 0.1351(19) Uani 1 1 d . . .
B2 B 0.9677(8) 0.7398(7) 0.8877(6) 0.108(4) Uani 0.742(11) 1 d PD A 1
F5 F 1.0840(7) 0.6699(5) 0.8360(6) 0.150(4) Uani 0.742(11) 1 d PD A 1
F6 F 0.9638(9) 0.8529(5) 0.8751(5) 0.107(3) Uani 0.742(11) 1 d PD A 1
F7 F 0.8634(9) 0.7293(8) 0.8629(9) 0.201(6) Uani 0.742(11) 1 d PD A 1
F8 F 0.9687(11) 0.6883(8) 0.9751(6) 0.185(5) Uani 0.742(11) 1 d PD A 1
B2' B 0.9677(8) 0.7398(7) 0.8877(6) 0.108(4) Uani 0.258(11) 1 d PD A 2
F5' F 1.020(3) 0.6245(13) 0.917(2) 0.40(4) Uani 0.258(11) 1 d PDU A 2
F6' F 1.043(2) 0.798(2) 0.8994(16) 0.129(10) Uani 0.258(11) 1 d PDU A 2
F7' F 0.949(2) 0.748(2) 0.8010(9) 0.136(10) Uani 0.258(11) 1 d PDU A 2
F8' F 0.8409(13) 0.7817(18) 0.9421(13) 0.111(8) Uani 0.258(11) 1 d PDU A 2
O1 O 0.1893(18) 0.6741(14) 0.5800(7) 0.406(12) Uani 1 1 d D . .
C31 C 0.0526(19) 0.7613(16) 0.5689(10) 0.386(18) Uani 1 1 d D . .

loop_
_atom_site_aniso_label
_atom_site_aniso_U_11
_atom_site_aniso_U_22
_atom_site_aniso_U_33
_atom_site_aniso_U_23
_atom_site_aniso_U_13
_atom_site_aniso_U_12
Fe1 0.0399(5) 0.0378(4) 0.0328(5) -0.0018(3) -0.0019(3) -0.0170(4)
N1 0.040(3) 0.040(2) 0.035(3) -0.003(2) -0.004(2) -0.015(2)
N2 0.043(3) 0.035(2) 0.031(3) -0.0001(19) -0.007(2) -0.018(2)
N3 0.043(3) 0.038(2) 0.039(3) -0.0044(19) -0.002(2) -0.019(2)
N4 0.049(3) 0.042(2) 0.035(3) 0.000(2) -0.006(2) -0.023(2)
N5 0.060(3) 0.045(3) 0.048(3) -0.003(2) -0.008(3) -0.030(2)
N6 0.057(3) 0.045(3) 0.041(3) -0.006(2) -0.006(2) -0.022(2)
N7 0.039(3) 0.038(2) 0.037(3) -0.003(2) -0.004(2) -0.016(2)
N8 0.036(3) 0.040(2) 0.034(3) -0.004(2) -0.001(2) -0.018(2)
N9 0.040(3) 0.037(2) 0.038(3) -0.006(2) -0.004(2) -0.014(2)
N10 0.043(3) 0.044(3) 0.046(3) 0.002(2) -0.011(3) -0.014(2)
N11 0.040(3) 0.050(3) 0.057(4) -0.004(3) -0.011(3) -0.009(2)
N12 0.043(3) 0.045(3) 0.050(3) -0.001(2) -0.008(3) -0.010(2)
N13 0.086(5) 0.103(5) 0.089(5) -0.006(4) 0.002(4) -0.041(4)
C1 0.054(4) 0.047(3) 0.049(4) -0.011(3) -0.006(3) -0.020(3)
C2 0.074(5) 0.060(4) 0.057(5) -0.017(3) -0.012(4) -0.029(3)
C3 0.063(4) 0.047(3) 0.069(5) -0.003(3) -0.013(3) -0.028(3)
C4 0.040(3) 0.039(3) 0.057(4) 0.001(3) -0.015(3) -0.017(3)
C5 0.048(4) 0.048(3) 0.060(4) 0.011(3) -0.010(3) -0.029(3)
C6 0.058(4) 0.051(3) 0.050(4) 0.007(3) -0.008(3) -0.030(3)
C7 0.039(3) 0.045(3) 0.040(4) 0.001(3) -0.001(3) -0.016(3)
C8 0.054(4) 0.058(4) 0.038(4) -0.001(3) 0.008(3) -0.026(3)
C9 0.058(4) 0.051(3) 0.034(4) -0.004(3) -0.003(3) -0.023(3)
C10 0.041(3) 0.042(3) 0.035(3) -0.002(3) -0.004(3) -0.018(3)
C11 0.036(3) 0.035(3) 0.039(3) 0.004(2) -0.008(3) -0.015(2)
C12 0.037(3) 0.034(3) 0.039(3) 0.000(2) -0.008(3) -0.014(2)
C13 0.045(3) 0.041(3) 0.033(3) -0.002(3) -0.004(3) -0.017(3)
C14 0.107(6) 0.063(4) 0.076(5) -0.003(3) -0.021(4) -0.058(4)
C15 0.049(4) 0.047(3) 0.040(4) -0.001(3) -0.004(3) -0.017(3)
C16 0.040(4) 0.056(4) 0.059(5) -0.002(3) -0.002(3) -0.009(3)
C17 0.052(4) 0.050(3) 0.062(5) 0.004(3) -0.014(4) -0.011(3)
C18 0.061(4) 0.041(3) 0.043(4) 0.004(3) -0.016(3) -0.020(3)
C19 0.074(5) 0.042(3) 0.047(4) 0.011(3) -0.026(4) -0.020(3)
C20 0.071(5) 0.046(3) 0.032(3) 0.003(3) -0.009(3) -0.024(3)
C21 0.048(4) 0.036(3) 0.035(3) -0.004(3) -0.005(3) -0.017(3)
C22 0.064(4) 0.052(3) 0.027(3) -0.001(3) 0.005(3) -0.025(3)
C23 0.049(4) 0.052(3) 0.040(4) -0.012(3) 0.009(3) -0.018(3)
C24 0.046(4) 0.039(3) 0.037(4) -0.003(3) -0.003(3) -0.018(3)
C25 0.046(4) 0.033(3) 0.034(3) 0.000(2) -0.007(3) -0.018(3)
C26 0.049(4) 0.037(3) 0.038(4) -0.001(3) -0.008(3) -0.023(3)
C27 0.038(4) 0.039(3) 0.038(4) -0.004(3) 0.001(3) -0.013(3)
C28 0.051(4) 0.079(4) 0.091(6) -0.005(4) -0.035(4) -0.002(4)
C29 0.118(7) 0.139(7) 0.094(7) -0.025(5) 0.043(5) -0.087(6)
C30 0.100(6) 0.060(4) 0.059(5) 0.005(3) -0.025(4) -0.029(4)
B1 0.077(7) 0.066(5) 0.098(8) -0.024(5) 0.000(6) -0.029(5)
F1 0.134(5) 0.231(6) 0.100(4) -0.074(4) 0.044(3) -0.089(4)
F2 0.090(4) 0.159(5) 0.191(6) -0.003(4) -0.049(4) -0.043(3)
F3 0.144(4) 0.091(3) 0.161(5) -0.036(3) -0.020(4) -0.047(3)
F4 0.137(5) 0.094(3) 0.172(5) 0.000(3) -0.027(4) -0.045(3)
B2 0.142(12) 0.108(9) 0.074(8) -0.019(7) 0.029(8) -0.070(9)
F5 0.122(7) 0.089(5) 0.192(9) -0.014(5) 0.026(6) -0.021(5)
F6 0.129(7) 0.082(4) 0.108(6) -0.014(4) 0.013(5) -0.057(5)
F7 0.166(9) 0.162(8) 0.349(19) 0.030(9) -0.130(11) -0.110(7)
F8 0.261(13) 0.160(8) 0.131(8) 0.035(7) -0.024(7) -0.099(9)
B2' 0.142(12) 0.108(9) 0.074(8) -0.019(7) 0.029(8) -0.070(9)
F5' 0.40(4) 0.39(4) 0.40(4) -0.033(11) -0.076(13) -0.134(17)
F6' 0.123(13) 0.148(13) 0.134(13) -0.024(8) -0.005(8) -0.075(9)
F7' 0.141(13) 0.140(13) 0.136(13) -0.010(8) -0.025(9) -0.063(9)
F8' 0.105(11) 0.124(11) 0.114(12) -0.008(8) -0.014(8) -0.055(8)
O1 0.88(3) 0.57(2) 0.095(7) 0.072(11) -0.163(14) -0.62(3)
C31 0.82(5) 0.56(3) 0.143(13) 0.178(17) -0.26(2) -0.64(4)

loop_
_atom_type_symbol
_atom_type_description
_atom_type_scat_dispersion_real
_atom_type_scat_dispersion_imag
_atom_type_scat_source
C C 0.0033 0.0016 'International Tables Vol C Tables 4.2.6.8 and 6.1.1.4'
H H 0.0000 0.0000 'International Tables Vol C Tables 4.2.6.8 and 6.1.1.4'
B B 0.0013 0.0007 'International Tables Vol C Tables 4.2.6.8 and 6.1.1.4'
N N 0.0061 0.0033 'International Tables Vol C Tables 4.2.6.8 and 6.1.1.4'
O O 0.0106 0.0060 'International Tables Vol C Tables 4.2.6.8 and 6.1.1.4'
F F 0.0171 0.0103 'International Tables Vol C Tables 4.2.6.8 and 6.1.1.4'
Fe Fe 0.3463 0.8444 'International Tables Vol C Tables 4.2.6.8 and 6.1.1.4'

loop_
_geom_angle_atom_site_label_1
_geom_angle_atom_site_label_2
_geom_angle_atom_site_label_3
_geom_angle
_geom_angle_site_symmetry_1
_geom_angle_site_symmetry_3
_geom_angle_publ_flag
N2 Fe1 N8 177.74(19) . . ?
N2 Fe1 N9 103.52(17) . . ?
N8 Fe1 N9 78.68(18) . . ?
N2 Fe1 N3 78.73(16) . . ?
N8 Fe1 N3 100.87(16) . . ?
N9 Fe1 N3 89.71(16) . . ?
N2 Fe1 N7 96.26(17) . . ?
N8 Fe1 N7 81.52(18) . . ?
N9 Fe1 N7 160.00(18) . . ?
N3 Fe1 N7 91.27(16) . . ?
N2 Fe1 N1 81.68(16) . . ?
N8 Fe1 N1 98.79(16) . . ?
N9 Fe1 N1 92.63(16) . . ?
N3 Fe1 N1 160.28(17) . . ?
N7 Fe1 N1 93.15(16) . . ?
C1 N1 C12 116.2(4) . . ?
C1 N1 Fe1 131.9(4) . . ?
C12 N1 Fe1 112.0(3) . . ?
C10 N2 C11 119.1(4) . . ?
C10 N2 Fe1 123.6(3) . . ?
C11 N2 Fe1 117.3(3) . . ?
N4 N3 C13 106.9(4) . . ?
N4 N3 Fe1 138.2(3) . . ?
C13 N3 Fe1 114.7(3) . . ?
N5 N4 N3 104.0(4) . . ?
N4 N5 N6 116.3(4) . . ?
N4 N5 C14 121.2(4) . . ?
N6 N5 C14 122.5(5) . . ?
C13 N6 N5 100.2(4) . . ?
C15 N7 C26 115.9(5) . . ?
C15 N7 Fe1 132.0(4) . . ?
C26 N7 Fe1 112.1(3) . . ?
C24 N8 C25 119.4(4) . . ?
C24 N8 Fe1 123.3(4) . . ?
C25 N8 Fe1 117.2(3) . . ?
N10 N9 C27 107.5(4) . . ?
N10 N9 Fe1 137.3(4) . . ?
C27 N9 Fe1 115.0(4) . . ?
N9 N10 N11 104.5(4) . . ?
N10 N11 N12 115.4(4) . . ?
N10 N11 C28 121.7(5) . . ?
N12 N11 C28 122.9(5) . . ?
C27 N12 N11 100.7(4) . . ?
N1 C1 C2 122.9(5) . . ?
C3 C2 C1 120.4(5) . . ?
C2 C3 C4 119.3(5) . . ?
C12 C4 C3 115.3(5) . . ?
C12 C4 C5 118.0(5) . . ?
C3 C4 C5 126.7(5) . . ?
C6 C5 C4 122.4(5) . . ?
C5 C6 C7 121.1(5) . . ?
C11 C7 C8 116.7(5) . . ?
C11 C7 C6 116.5(5) . . ?
C8 C7 C6 126.8(5) . . ?
C9 C8 C7 120.6(5) . . ?
C8 C9 C10 118.4(5) . . ?
N2 C10 C9 121.9(4) . . ?
N2 C10 C13 107.3(4) . . ?
C9 C10 C13 130.8(5) . . ?
N2 C11 C7 123.3(5) . . ?
N2 C11 C12 112.8(4) . . ?
C7 C11 C12 123.9(5) . . ?
N1 C12 C4 125.9(5) . . ?
N1 C12 C11 116.1(4) . . ?
C4 C12 C11 118.0(5) . . ?
N6 C13 N3 112.6(4) . . ?
N6 C13 C10 131.8(5) . . ?
N3 C13 C10 115.6(4) . . ?
N7 C15 C16 122.6(5) . . ?
C17 C16 C15 120.9(5) . . ?
C16 C17 C18 119.8(6) . . ?
C26 C18 C17 115.3(5) . . ?
C26 C18 C19 117.6(5) . . ?
C17 C18 C19 127.0(6) . . ?
C20 C19 C18 122.8(5) . . ?
C19 C20 C21 120.4(5) . . ?
C25 C21 C22 116.8(5) . . ?
C25 C21 C20 116.7(5) . . ?
C22 C21 C20 126.5(5) . . ?
C23 C22 C21 120.3(5) . . ?
C22 C23 C24 119.1(5) . . ?
N8 C24 C23 121.4(5) . . ?
N8 C24 C27 107.6(5) . . ?
C23 C24 C27 130.9(5) . . ?
N8 C25 C21 122.8(5) . . ?
N8 C25 C26 113.6(5) . . ?
C21 C25 C26 123.5(5) . . ?
N7 C26 C18 125.4(5) . . ?
N7 C26 C25 115.6(5) . . ?
C18 C26 C25 119.0(5) . . ?
N12 C27 N9 112.0(5) . . ?
N12 C27 C24 132.3(5) . . ?
N9 C27 C24 115.5(5) . . ?
N13 C30 C29 179.4(9) . . ?
F1 B1 F3 112.2(7) . . ?
F1 B1 F2 116.6(9) . . ?
F3 B1 F2 111.4(7) . . ?
F1 B1 F4 105.0(7) . . ?
F3 B1 F4 108.2(8) . . ?
F2 B1 F4 102.3(7) . . ?
F7 B2 F6 111.8(8) . . ?
F7 B2 F8 106.4(8) . . ?
F6 B2 F8 115.8(7) . . ?
F7 B2 F5 108.4(8) . . ?
F6 B2 F5 109.7(6) . . ?
F8 B2 F5 104.3(8) . . ?

loop_
_geom_bond_atom_site_label_1
_geom_bond_atom_site_label_2
_geom_bond_distance
_geom_bond_site_symmetry_2
_geom_bond_publ_flag
Fe1 N2 1.892(4) . ?
Fe1 N8 1.899(4) . ?
Fe1 N9 1.978(4) . ?
Fe1 N3 1.981(4) . ?
Fe1 N7 1.990(4) . ?
Fe1 N1 1.999(4) . ?
N1 C1 1.309(6) . ?
N1 C12 1.365(6) . ?
N2 C10 1.340(6) . ?
N2 C11 1.368(6) . ?
N3 N4 1.322(5) . ?
N3 C13 1.356(6) . ?
N4 N5 1.319(5) . ?
N5 N6 1.330(5) . ?
N5 C14 1.463(6) . ?
N6 C13 1.323(6) . ?
N7 C15 1.335(6) . ?
N7 C26 1.374(6) . ?
N8 C24 1.336(6) . ?
N8 C25 1.351(6) . ?
N9 N10 1.309(5) . ?
N9 C27 1.353(6) . ?
N10 N11 1.316(6) . ?
N11 N12 1.336(6) . ?
N11 C28 1.476(7) . ?
N12 C27 1.320(6) . ?
N13 C30 1.131(8) . ?
C1 C2 1.406(7) . ?
C2 C3 1.359(7) . ?
C3 C4 1.412(8) . ?
C4 C12 1.397(6) . ?
C4 C5 1.437(7) . ?
C5 C6 1.341(7) . ?
C6 C7 1.424(7) . ?
C7 C11 1.389(7) . ?
C7 C8 1.412(7) . ?
C8 C9 1.393(7) . ?
C9 C10 1.403(7) . ?
C10 C13 1.471(6) . ?
C11 C12 1.414(7) . ?
C15 C16 1.384(7) . ?
C16 C17 1.354(7) . ?
C17 C18 1.410(8) . ?
C18 C26 1.397(7) . ?
C18 C19 1.426(7) . ?
C19 C20 1.362(7) . ?
C20 C21 1.423(7) . ?
C21 C25 1.396(7) . ?
C21 C22 1.401(7) . ?
C22 C23 1.378(7) . ?
C23 C24 1.396(7) . ?
C24 C27 1.471(7) . ?
C25 C26 1.405(7) . ?
C29 C30 1.505(10) . ?
B1 F1 1.304(9) . ?
B1 F3 1.350(9) . ?
B1 F2 1.355(10) . ?
B1 F4 1.417(10) . ?
B2 F7 1.337(8) . ?
B2 F6 1.349(7) . ?
B2 F8 1.355(8) . ?
B2 F5 1.364(7) . ?
O1 C31 1.505(10) . ?
